data_7701062
loop_
_publ_author_name
'Bansal, Deepak'
'Gupta, Rajeev'

_publ_section_title
;
 Selective sensing of ATP by hydroxide-bridged dizinc(ii) complexes
 offering a hydrogen bonding cavity.
;
_journal_issue 39
_journal_name_full 'Dalton transactions (Cambridge, England : 2003)'
_journal_page_first 14737
_journal_page_last 14747
_journal_paper_doi 10.1039/c9dt02404b
_journal_volume 48
_journal_year 2019
_chemical_formula_moiety 'C96 H74 N24 Na2 O14 S8 Zn4, 6(C3 H7 N O)'
_chemical_formula_sum 'C114 H116 N30 Na2 O20 S8 Zn4'
_chemical_formula_weight 2790.30
_space_group_crystal_system monoclinic
_space_group_IT_number 14
_space_group_name_Hall '-P 2yn'
_space_group_name_H-M_alt 'P 1 21/n 1'
_symmetry_space_group_name_Hall '-P 2yn'
_symmetry_space_group_name_H-M 'P 1 21/n 1'
_atom_sites_solution_hydrogens mixed
_audit_creation_method SHELXL-2018/3
_audit_update_record
;
2019-08-24 deposited with the CCDC.    2019-09-05 downloaded from the CCDC.
;
_cell_angle_alpha 90.0
_cell_angle_beta 90.118(5)
_cell_angle_gamma 90.0
_cell_formula_units_Z 2
_cell_length_a 16.853(5)
_cell_length_b 21.374(5)
_cell_length_c 17.358(5)
_cell_measurement_reflns_used 10595
_cell_measurement_temperature 170(2)
_cell_measurement_theta_max 24.99
_cell_measurement_theta_min 2.431
_cell_volume 6253(3)
_computing_cell_refinement 'CrysAlisPro, Oxford Diffraction Ltd.,'
_computing_data_collection 'CrysAlisPro, Oxford Diffraction Ltd.,'
_computing_data_reduction 'CrysAlisPro, Oxford Diffraction Ltd.,'
_computing_molecular_graphics 'WinGx v2014.1'
_computing_publication_material 'WinGx v2014.1'
_computing_structure_refinement 'SHELXL-2018/3 (Sheldrick, 2018)'
_computing_structure_solution 'SHELXL-2018/3 (Sheldrick, 2018)'
_diffrn_ambient_temperature 170(2)
_diffrn_measured_fraction_theta_full 0.961
_diffrn_measured_fraction_theta_max 0.961
_diffrn_measurement_device_type 'Xcalibur, Ruby, Gemini'
_diffrn_measurement_method '\w scans'
_diffrn_radiation_type MoK\a
_diffrn_radiation_wavelength 0.71073
_diffrn_reflns_av_R_equivalents 0.0193
_diffrn_reflns_av_unetI/netI 0.0211
_diffrn_reflns_Laue_measured_fraction_full 0.961
_diffrn_reflns_Laue_measured_fraction_max 0.961
_diffrn_reflns_limit_h_max 20
_diffrn_reflns_limit_h_min -20
_diffrn_reflns_limit_k_max 19
_diffrn_reflns_limit_k_min -25
_diffrn_reflns_limit_l_max 20
_diffrn_reflns_limit_l_min -20
_diffrn_reflns_number 34297
_diffrn_reflns_point_group_measured_fraction_full 0.961
_diffrn_reflns_point_group_measured_fraction_max 0.961
_diffrn_reflns_theta_full 24.999
_diffrn_reflns_theta_max 24.999
_diffrn_reflns_theta_min 3.024
_diffrn_source 'fine-focus sealed tube'
_exptl_absorpt_coefficient_mu 0.977
_exptl_absorpt_correction_T_max 0.847
_exptl_absorpt_correction_T_min 0.815
_exptl_absorpt_correction_type multi-scan
_exptl_absorpt_process_details sadabs
_exptl_crystal_colour yellow
_exptl_crystal_density_diffrn 1.482
_exptl_crystal_description block
_exptl_crystal_F_000 2880
_exptl_crystal_size_max 0.210
_exptl_crystal_size_mid 0.190
_exptl_crystal_size_min 0.170
_refine_diff_density_max 2.425
_refine_diff_density_min -1.010
_refine_diff_density_rms 0.102
_refine_ls_extinction_method none
_refine_ls_goodness_of_fit_ref 1.036
_refine_ls_hydrogen_treatment mixed
_refine_ls_matrix_type full
_refine_ls_number_parameters 790
_refine_ls_number_reflns 10595
_refine_ls_number_restraints 4
_refine_ls_restrained_S_all 1.036
_refine_ls_R_factor_all 0.0661
_refine_ls_R_factor_gt 0.0574
_refine_ls_shift/su_max 0.002
_refine_ls_shift/su_mean 0.000
_refine_ls_structure_factor_coef Fsqd
_refine_ls_weighting_details 'w=1/[\s^2^(Fo^2^)+(0.0730P)^2^+26.2538P] where P=(Fo^2^+2Fc^2^)/3'
_refine_ls_weighting_scheme calc
_refine_ls_wR_factor_gt 0.1515
_refine_ls_wR_factor_ref 0.1569
_reflns_Friedel_coverage 0.000
_reflns_number_gt 9296
_reflns_number_total 10595
_reflns_threshold_expression 'I > 2\s(I)'
_cod_data_source_file c9dt02404b2.cif
_cod_data_source_block 2
_cod_depositor_comments 'Adding full bibliography for 7701061--7701064.cif.'
_cod_database_code 7701062
_shelx_shelxl_version_number 2018/3
_shelx_space_group_comment
;
The symmetry employed for this shelxl refinement is uniquely defined
by the following loop, which should always be used as a source of
symmetry information in preference to the above space-group names.
They are only intended as comments.
;
_shelx_estimated_absorpt_t_min 0.821
_shelx_estimated_absorpt_t_max 0.851

loop_
_space_group_symop_operation_xyz
'x, y, z'
'-x+1/2, y+1/2, -z+1/2'
'-x, -y, -z'
'x-1/2, -y-1/2, z-1/2'

loop_
_atom_site_label
_atom_site_type_symbol
_atom_site_fract_x
_atom_site_fract_y
_atom_site_fract_z
_atom_site_U_iso_or_equiv
_atom_site_adp_type
_atom_site_occupancy
_atom_site_site_symmetry_order
_atom_site_calc_flag
_atom_site_refinement_flags_posn
_atom_site_refinement_flags_adp
_atom_site_refinement_flags_occupancy
_atom_site_disorder_assembly
_atom_site_disorder_group
C1 C 0.0787(3) 0.1004(2) 0.4607(3) 0.0301(10) Uani 1 1 d . . . . .
C2 C 0.0084(3) 0.0925(2) 0.4997(3) 0.0429(13) Uani 1 1 d . . . . .
H2 H -0.024517 0.057328 0.489650 0.051 Uiso 1 1 calc R U . . .
C3 C -0.0135(3) 0.1369(3) 0.5539(3) 0.0517(15) Uani 1 1 d . . . . .
H3 H -0.061811 0.132315 0.581426 0.062 Uiso 1 1 calc R U . . .
C4 C 0.0350(4) 0.1876(3) 0.5676(3) 0.0500(15) Uani 1 1 d . . . . .
H4 H 0.020765 0.218067 0.604928 0.060 Uiso 1 1 calc R U . . .
C5 C 0.1048(3) 0.1935(2) 0.5262(3) 0.0363(11) Uani 1 1 d . . . . .
C6 C 0.1645(3) 0.2454(2) 0.5367(3) 0.0389(12) Uani 1 1 d . . . . .
C7 C 0.2872(3) 0.2810(2) 0.4914(3) 0.0314(10) Uani 1 1 d . . . . .
C8 C 0.4049(3) 0.3193(2) 0.4607(3) 0.0384(11) Uani 1 1 d . . . . .
C9 C 0.4780(3) 0.3236(3) 0.4235(4) 0.0530(15) Uani 1 1 d . . . . .
H9 H 0.493514 0.293507 0.386193 0.064 Uiso 1 1 calc R U . . .
C10 C 0.5275(4) 0.3732(3) 0.4429(5) 0.067(2) Uani 1 1 d . . . . .
H10 H 0.578135 0.376470 0.419393 0.081 Uiso 1 1 calc R U . . .
C11 C 0.5043(5) 0.4178(3) 0.4956(5) 0.075(2) Uani 1 1 d . . . . .
H11 H 0.539443 0.451099 0.507715 0.090 Uiso 1 1 calc R U . . .
C12 C 0.4313(5) 0.4152(3) 0.5313(4) 0.0646(19) Uani 1 1 d . . . . .
H12 H 0.415532 0.446606 0.566795 0.078 Uiso 1 1 calc R U . . .
C13 C 0.3817(4) 0.3654(2) 0.5140(3) 0.0473(14) Uani 1 1 d . . . . .
C14 C 0.1109(3) 0.0547(2) 0.4029(3) 0.0293(10) Uani 1 1 d . . . . .
C15 C 0.2163(2) 0.03348(18) 0.3208(2) 0.0215(8) Uani 1 1 d . . . . .
C16 C 0.3068(2) 0.00309(19) 0.2335(2) 0.0226(9) Uani 1 1 d . . . . .
C17 C 0.3762(3) 0.0036(2) 0.1906(3) 0.0284(10) Uani 1 1 d . . . . .
H17 H 0.417303 0.032686 0.201991 0.034 Uiso 1 1 calc R U . . .
C18 C 0.3846(3) -0.0388(3) 0.1313(3) 0.0398(12) Uani 1 1 d . . . . .
H18 H 0.431937 -0.038715 0.101691 0.048 Uiso 1 1 calc R U . . .
C19 C 0.3250(3) -0.0817(3) 0.1138(3) 0.0441(13) Uani 1 1 d . . . . .
H19 H 0.332182 -0.110350 0.072507 0.053 Uiso 1 1 calc R U . . .
C20 C 0.2557(3) -0.0830(2) 0.1557(3) 0.0378(11) Uani 1 1 d . . . . .
H20 H 0.215050 -0.112327 0.144135 0.045 Uiso 1 1 calc R U . . .
C21 C 0.5453(2) 0.06141(18) 0.3293(2) 0.0200(8) Uani 1 1 d . . . . .
C22 C 0.6225(2) 0.0672(2) 0.3036(2) 0.0264(9) Uani 1 1 d . . . . .
H22 H 0.661310 0.036847 0.317015 0.032 Uiso 1 1 calc R U . . .
C23 C 0.6421(3) 0.1175(2) 0.2581(3) 0.0310(10) Uani 1 1 d . . . . .
H23 H 0.694524 0.121892 0.238903 0.037 Uiso 1 1 calc R U . . .
C24 C 0.5844(3) 0.1623(2) 0.2403(3) 0.0293(10) Uani 1 1 d . . . . .
H24 H 0.596820 0.197409 0.209039 0.035 Uiso 1 1 calc R U . . .
C25 C 0.5088(2) 0.15404(19) 0.2692(2) 0.0218(8) Uani 1 1 d . . . . .
C26 C 0.4420(2) 0.1994(2) 0.2534(2) 0.0259(9) Uani 1 1 d . . . . .
C27 C 0.3084(2) 0.21910(18) 0.2733(2) 0.0214(8) Uani 1 1 d . . . . .
C28 C 0.1828(2) 0.25273(19) 0.2854(2) 0.0235(9) Uani 1 1 d . . . . .
C29 C 0.2079(3) 0.2946(2) 0.2285(2) 0.0275(9) Uani 1 1 d . . . . .
C30 C 0.1050(3) 0.2560(2) 0.3129(3) 0.0291(10) Uani 1 1 d . . . . .
H30 H 0.086819 0.227949 0.351477 0.035 Uiso 1 1 calc R U . . .
C31 C 0.0551(3) 0.3011(2) 0.2827(3) 0.0343(11) Uani 1 1 d . . . . .
H31 H 0.002272 0.304085 0.301256 0.041 Uiso 1 1 calc R U . . .
C32 C 0.0806(3) 0.3423(2) 0.2257(3) 0.0373(11) Uani 1 1 d . . . . .
H32 H 0.044792 0.372481 0.205564 0.045 Uiso 1 1 calc R U . . .
C33 C 0.1570(3) 0.3396(2) 0.1982(3) 0.0346(11) Uani 1 1 d . . . . .
H33 H 0.174635 0.367872 0.159622 0.041 Uiso 1 1 calc R U . . .
C34 C 0.5166(2) 0.00736(18) 0.3775(2) 0.0211(8) Uani 1 1 d . . . . .
C35 C 0.4044(3) -0.03485(18) 0.4381(2) 0.0229(9) Uani 1 1 d . . . . .
C36 C 0.3655(3) -0.1285(2) 0.5095(3) 0.0355(11) Uani 1 1 d . . . . .
C37 C 0.3489(4) -0.1848(3) 0.5482(3) 0.0520(15) Uani 1 1 d . . . . .
H37 H 0.388813 -0.215551 0.555875 0.062 Uiso 1 1 calc R U . . .
C38 C 0.2725(4) -0.1937(3) 0.5745(4) 0.0647(19) Uani 1 1 d . . . . .
H38 H 0.259826 -0.231232 0.601014 0.078 Uiso 1 1 calc R U . . .
C038 C 0.3070(3) -0.0834(2) 0.4987(3) 0.0350(11) Uani 1 1 d . . . . .
C39 C 0.2140(4) -0.1495(3) 0.5633(4) 0.068(2) Uani 1 1 d . . . . .
H39 H 0.161866 -0.157489 0.581497 0.082 Uiso 1 1 calc R U . . .
C40 C 0.2300(3) -0.0939(3) 0.5262(3) 0.0537(16) Uani 1 1 d . . . . .
H40 H 0.189705 -0.063327 0.519433 0.064 Uiso 1 1 calc R U . . .
C41 C 0.2470(3) -0.0401(2) 0.2154(3) 0.0283(9) Uani 1 1 d . . . . .
C48 C 0.3743(4) -0.0134(3) 0.9046(4) 0.0632(17) Uani 1 1 d . . . . .
H48A H 0.429249 0.000571 0.911656 0.095 Uiso 1 1 calc R U . . .
H48B H 0.346624 -0.012169 0.954136 0.095 Uiso 1 1 calc R U . . .
H48C H 0.374090 -0.056337 0.884685 0.095 Uiso 1 1 calc R U . . .
C49 C 0.3792(5) 0.0777(3) 0.8196(4) 0.072(2) Uani 1 1 d . . . . .
H49A H 0.433376 0.077315 0.840116 0.107 Uiso 1 1 calc R U . . .
H49B H 0.380771 0.073564 0.763394 0.107 Uiso 1 1 calc R U . . .
H49C H 0.353236 0.117124 0.833398 0.107 Uiso 1 1 calc R U . . .
C51 C 0.2075(5) 0.1576(4) 1.0080(5) 0.083(2) Uani 1 1 d . . . . .
H51 H 0.199384 0.200152 1.021545 0.099 Uiso 1 1 calc R U . . .
C52 C 0.2081(5) 0.0482(4) 1.0436(6) 0.092(3) Uani 1 1 d . . . . .
H52A H 0.195749 0.022454 1.088776 0.137 Uiso 1 1 calc R U . . .
H52B H 0.173918 0.035759 1.000515 0.137 Uiso 1 1 calc R U . . .
H52C H 0.263786 0.042238 1.029388 0.137 Uiso 1 1 calc R U . . .
C53 C 0.1698(6) 0.1297(4) 1.1401(4) 0.088(2) Uani 1 1 d . . . . .
H53A H 0.163390 0.091193 1.170126 0.132 Uiso 1 1 calc R U . . .
H53B H 0.210331 0.156100 1.164307 0.132 Uiso 1 1 calc R U . . .
H53C H 0.119251 0.152325 1.138461 0.132 Uiso 1 1 calc R U . . .
C54 C 0.4079(4) 0.2219(3) 0.9765(4) 0.0676(18) Uani 1 1 d . . . . .
H54 H 0.363714 0.241328 1.000527 0.081 Uiso 1 1 calc R U . . .
C078 C 0.5114(5) 0.1454(4) 0.9882(5) 0.084(2) Uani 1 1 d . . . . .
H07A H 0.523137 0.108782 1.020172 0.127 Uiso 1 1 calc R U . . .
H07B H 0.508494 0.132870 0.934013 0.127 Uiso 1 1 calc R U . . .
H07C H 0.553370 0.176698 0.994841 0.127 Uiso 1 1 calc R U . . .
C084 C 0.4002(5) 0.1437(4) 1.0760(4) 0.085(2) Uani 1 1 d . . . . .
H08A H 0.431085 0.107303 1.092756 0.128 Uiso 1 1 calc R U . . .
H08B H 0.397325 0.174191 1.118025 0.128 Uiso 1 1 calc R U . . .
H08C H 0.346422 0.130305 1.061913 0.128 Uiso 1 1 calc R U . . .
N3 N 0.1836(2) 0.07061(16) 0.3749(2) 0.0232(7) Uani 1 1 d . . . . .
N2 N 0.1252(2) 0.15057(17) 0.4733(2) 0.0291(8) Uani 1 1 d . . . . .
N1 N 0.2259(2) 0.24022(16) 0.4881(2) 0.0290(8) Uani 1 1 d . . . . .
N5 N 0.3507(2) 0.27201(18) 0.4492(2) 0.0353(9) Uani 1 1 d . . . . .
N4 N 0.28844(19) 0.04353(15) 0.29388(18) 0.0184(7) Uani 1 1 d . . . . .
N6 N 0.43951(19) 0.01096(15) 0.39444(19) 0.0195(7) Uani 1 1 d . . . . .
N7 N 0.49001(19) 0.10417(15) 0.31193(18) 0.0188(7) Uani 1 1 d . . . . .
N8 N 0.3722(2) 0.18167(15) 0.28498(19) 0.0211(7) Uani 1 1 d . . . . .
N9 N 0.2407(2) 0.21009(15) 0.30967(19) 0.0209(7) Uani 1 1 d . . . . .
N10 N 0.3308(2) -0.03008(17) 0.4589(2) 0.0277(8) Uani 1 1 d . . . . .
N13 N 0.3355(3) 0.0265(2) 0.8516(3) 0.0446(11) Uani 1 1 d . . . . .
N14 N 0.4373(3) 0.1716(2) 1.0110(3) 0.0454(11) Uani 1 1 d . . . . .
N15 N 0.1942(4) 0.1140(3) 1.0619(4) 0.0724(16) Uani 1 1 d . . . . .
O2 O 0.0714(2) 0.00829(16) 0.3861(2) 0.0442(9) Uani 1 1 d . . . . .
O1 O 0.1535(3) 0.28603(19) 0.5864(2) 0.0633(12) Uani 1 1 d . . . . .
O3 O 0.56424(18) -0.03443(14) 0.39589(17) 0.0284(7) Uani 1 1 d . . . . .
O4 O 0.45549(19) 0.24660(16) 0.2146(2) 0.0405(9) Uani 1 1 d . . . . .
O7 O 0.33504(16) 0.13166(12) 0.44331(15) 0.0199(6) Uani 1 1 d D . . . .
O9 O 0.4319(3) 0.2457(3) 0.9167(3) 0.0890(19) Uani 1 1 d . . . . .
O10 O 0.2296(4) 0.1458(3) 0.9414(4) 0.0987(18) Uani 1 1 d . . . . .
S2 S 0.16673(6) -0.03003(5) 0.27693(7) 0.0300(3) Uani 1 1 d . . . . .
S1 S 0.28841(10) 0.34829(6) 0.55071(8) 0.0469(4) Uani 1 1 d . . . . .
S3 S 0.30739(7) 0.28227(5) 0.20779(6) 0.0298(3) Uani 1 1 d . . . . .
S4 S 0.45407(7) -0.10366(5) 0.46862(6) 0.0283(3) Uani 1 1 d . . . . .
Zn2 Zn 0.37586(3) 0.09038(2) 0.35173(2) 0.01769(13) Uani 1 1 d . . . . .
Zn1 Zn 0.22911(3) 0.16213(2) 0.41157(3) 0.02126(14) Uani 1 1 d . . . . .
Na Na 0.32476(12) 0.07463(11) 0.55320(12) 0.0492(6) Uani 1 1 d . . . . .
C50 C 0.2602(5) 0.0192(4) 0.8304(5) 0.0695(19) Uani 1 1 d . . . . .
H50 H 0.239548 0.048030 0.793864 0.083 Uiso 1 1 calc R U . . .
O8 O 0.2183(5) -0.0185(5) 0.8522(5) 0.152(3) Uani 1 1 d . . . . .
C62 C 0.0429(6) 0.0861(6) 0.7333(7) 0.0612(10) Uani 0.589(5) 1 d . . P A 1
H62A H 0.034592 0.120162 0.770150 0.092 Uiso 0.589(5) 1 calc R U P A 1
H62B H 0.002401 0.088147 0.692825 0.092 Uiso 0.589(5) 1 calc R U P A 1
H62C H 0.039051 0.045818 0.760108 0.092 Uiso 0.589(5) 1 calc R U P A 1
N11A N 0.1170(5) 0.0917(5) 0.7008(5) 0.0612(10) Uani 0.589(5) 1 d . . P A 1
C61A C 0.1613(6) 0.1478(6) 0.7241(6) 0.0612(10) Uani 0.589(5) 1 d . . P A 1
H61A H 0.213051 0.148091 0.698469 0.092 Uiso 0.589(5) 1 calc R U P A 1
H61B H 0.131381 0.185215 0.709389 0.092 Uiso 0.589(5) 1 calc R U P A 1
H61C H 0.169077 0.147364 0.780091 0.092 Uiso 0.589(5) 1 calc R U P A 1
O5A O 0.2118(4) 0.0590(5) 0.6165(5) 0.0612(10) Uani 0.589(5) 1 d . . P A 1
C60A C 0.1595(8) 0.0566(10) 0.6454(11) 0.0612(10) Uani 0.589(5) 1 d . . P A 1
H60A H 0.130884 0.020053 0.631243 0.073 Uiso 0.589(5) 1 calc R U P A 1
C60 C 0.1443(11) 0.0516(16) 0.6488(16) 0.0612(10) Uani 0.411(5) 1 d . . P A 2
H60 H 0.130933 0.094516 0.643453 0.073 Uiso 0.411(5) 1 calc R U P A 2
C62B C 0.0612(9) 0.0545(9) 0.7471(10) 0.0612(10) Uani 0.411(5) 1 d . . P A 2
H62D H 0.036475 0.024036 0.781749 0.092 Uiso 0.411(5) 1 calc R U P A 2
H62E H 0.093176 0.083983 0.777326 0.092 Uiso 0.411(5) 1 calc R U P A 2
H62F H 0.019841 0.077453 0.719164 0.092 Uiso 0.411(5) 1 calc R U P A 2
N11B N 0.1112(7) 0.0224(7) 0.6931(7) 0.0612(10) Uani 0.411(5) 1 d . . P A 2
C61B C 0.1084(9) -0.0417(8) 0.6974(9) 0.0612(10) Uani 0.411(5) 1 d . . P A 2
H61D H 0.075500 -0.054203 0.741272 0.092 Uiso 0.411(5) 1 calc R U P A 2
H61E H 0.085355 -0.058470 0.649745 0.092 Uiso 0.411(5) 1 calc R U P A 2
H61F H 0.162169 -0.058229 0.704101 0.092 Uiso 0.411(5) 1 calc R U P A 2
O5B O 0.2064(7) 0.0257(7) 0.5998(7) 0.0612(10) Uani 0.411(5) 1 d . . P A 2
O6A O 0.3473(6) 0.1685(4) 0.6308(5) 0.0721(12) Uani 0.682(5) 1 d . . P A 1
C63A C 0.3937(8) 0.2116(5) 0.6355(6) 0.0721(12) Uani 0.682(5) 1 d . . P A 1
H63A H 0.436040 0.212628 0.599444 0.086 Uiso 0.682(5) 1 calc R U P A 1
N14A N 0.3905(6) 0.2579(4) 0.6870(5) 0.0721(12) Uani 0.682(5) 1 d . . P A 1
C65A C 0.3263(7) 0.2608(6) 0.7380(7) 0.0721(12) Uani 0.682(5) 1 d . . P A 1
H65A H 0.332433 0.297093 0.771998 0.108 Uiso 0.682(5) 1 calc R U P A 1
H65B H 0.276772 0.264730 0.708709 0.108 Uiso 0.682(5) 1 calc R U P A 1
H65C H 0.324655 0.222508 0.769102 0.108 Uiso 0.682(5) 1 calc R U P A 1
C64A C 0.4484(7) 0.3081(5) 0.6862(6) 0.0721(12) Uani 0.682(5) 1 d . . P A 1
H64A H 0.436753 0.337566 0.727901 0.108 Uiso 0.682(5) 1 calc R U P A 1
H64B H 0.501637 0.290626 0.693525 0.108 Uiso 0.682(5) 1 calc R U P A 1
H64C H 0.445848 0.329926 0.636631 0.108 Uiso 0.682(5) 1 calc R U P A 1
N14B N 0.3122(10) 0.2177(8) 0.7148(10) 0.0721(12) Uani 0.318(5) 1 d D . P A 2
O6B O 0.2967(11) 0.1434(7) 0.6273(9) 0.0721(12) Uani 0.318(5) 1 d . . P A 2
C64B C 0.2371(13) 0.2070(10) 0.7563(12) 0.0721(12) Uani 0.318(5) 1 d D . P A 2
H64D H 0.232878 0.236787 0.799038 0.108 Uiso 0.318(5) 1 calc R U P A 2
H64E H 0.192383 0.212888 0.720930 0.108 Uiso 0.318(5) 1 calc R U P A 2
H64F H 0.236315 0.164218 0.776597 0.108 Uiso 0.318(5) 1 calc R U P A 2
C65B C 0.3604(16) 0.2678(11) 0.7501(14) 0.0721(12) Uani 0.318(5) 1 d D . P A 2
H65D H 0.331843 0.285616 0.794050 0.108 Uiso 0.318(5) 1 calc R U P A 2
H65E H 0.411092 0.250407 0.767748 0.108 Uiso 0.318(5) 1 calc R U P A 2
H65F H 0.370353 0.300645 0.711911 0.108 Uiso 0.318(5) 1 calc R U P A 2
C63B C 0.3354(17) 0.1836(11) 0.6522(13) 0.0721(12) Uani 0.318(5) 1 d D . P A 2
H63B H 0.384707 0.193046 0.628447 0.086 Uiso 0.318(5) 1 calc R U P A 2
H7 H 0.359(3) 0.1686(13) 0.449(3) 0.029(13) Uiso 1 1 d D . . . .

loop_
_atom_site_aniso_label
_atom_site_aniso_U_11
_atom_site_aniso_U_22
_atom_site_aniso_U_33
_atom_site_aniso_U_23
_atom_site_aniso_U_13
_atom_site_aniso_U_12
C1 0.031(2) 0.027(2) 0.032(2) 0.0074(18) 0.015(2) 0.0023(18)
C2 0.042(3) 0.038(3) 0.049(3) 0.010(2) 0.023(2) 0.005(2)
C3 0.048(3) 0.047(3) 0.060(4) 0.010(3) 0.037(3) 0.010(3)
C4 0.063(4) 0.044(3) 0.042(3) 0.000(2) 0.033(3) 0.016(3)
C5 0.049(3) 0.028(2) 0.032(3) 0.0051(19) 0.018(2) 0.011(2)
C6 0.055(3) 0.030(2) 0.031(3) -0.002(2) 0.016(2) 0.012(2)
C7 0.048(3) 0.023(2) 0.022(2) 0.0014(17) -0.002(2) 0.011(2)
C8 0.045(3) 0.028(2) 0.042(3) 0.008(2) -0.016(2) -0.001(2)
C9 0.046(3) 0.050(3) 0.063(4) 0.007(3) -0.019(3) -0.005(3)
C10 0.055(4) 0.053(4) 0.093(5) 0.030(4) -0.021(4) -0.014(3)
C11 0.088(5) 0.025(3) 0.111(6) 0.014(3) -0.048(5) -0.015(3)
C12 0.086(5) 0.029(3) 0.079(5) 0.001(3) -0.021(4) -0.011(3)
C13 0.071(4) 0.021(2) 0.049(3) 0.003(2) -0.022(3) 0.003(2)
C14 0.025(2) 0.028(2) 0.035(3) 0.0050(19) 0.0101(19) -0.0006(18)
C15 0.021(2) 0.021(2) 0.023(2) 0.0014(16) 0.0009(17) 0.0003(16)
C16 0.022(2) 0.025(2) 0.020(2) -0.0035(16) -0.0023(17) -0.0002(16)
C17 0.023(2) 0.034(2) 0.028(2) -0.0103(18) 0.0024(18) -0.0053(18)
C18 0.032(2) 0.055(3) 0.033(3) -0.016(2) 0.010(2) -0.005(2)
C19 0.046(3) 0.053(3) 0.034(3) -0.023(2) 0.005(2) -0.008(2)
C20 0.038(3) 0.041(3) 0.034(3) -0.016(2) -0.001(2) -0.010(2)
C21 0.023(2) 0.023(2) 0.0149(19) -0.0044(15) -0.0006(16) 0.0002(16)
C22 0.021(2) 0.031(2) 0.027(2) -0.0038(18) 0.0023(18) 0.0012(17)
C23 0.021(2) 0.040(3) 0.032(2) -0.002(2) 0.0077(19) -0.0028(19)
C24 0.026(2) 0.032(2) 0.029(2) 0.0040(18) 0.0087(19) -0.0045(18)
C25 0.021(2) 0.023(2) 0.021(2) 0.0020(16) 0.0023(16) -0.0020(16)
C26 0.025(2) 0.029(2) 0.024(2) 0.0071(18) 0.0064(18) -0.0007(17)
C27 0.027(2) 0.021(2) 0.0156(19) 0.0044(15) 0.0042(17) 0.0018(16)
C28 0.028(2) 0.022(2) 0.021(2) 0.0025(16) 0.0017(17) 0.0046(17)
C29 0.030(2) 0.028(2) 0.025(2) 0.0059(17) 0.0051(18) 0.0042(18)
C30 0.028(2) 0.029(2) 0.030(2) 0.0082(18) 0.0038(19) 0.0013(18)
C31 0.029(2) 0.039(3) 0.035(3) 0.005(2) 0.004(2) 0.008(2)
C32 0.039(3) 0.036(3) 0.037(3) 0.011(2) 0.000(2) 0.013(2)
C33 0.039(3) 0.034(2) 0.031(3) 0.015(2) 0.003(2) 0.007(2)
C34 0.026(2) 0.022(2) 0.015(2) -0.0043(15) -0.0005(16) -0.0006(17)
C35 0.032(2) 0.020(2) 0.017(2) -0.0011(15) -0.0067(17) -0.0048(17)
C36 0.053(3) 0.030(2) 0.024(2) 0.0033(19) -0.012(2) -0.016(2)
C37 0.085(4) 0.034(3) 0.037(3) 0.010(2) -0.015(3) -0.020(3)
C38 0.091(5) 0.050(4) 0.054(4) 0.018(3) -0.001(3) -0.042(4)
C038 0.042(3) 0.032(2) 0.031(3) 0.0092(19) -0.009(2) -0.018(2)
C39 0.061(4) 0.076(5) 0.068(4) 0.027(4) 0.002(3) -0.040(4)
C40 0.043(3) 0.063(4) 0.055(4) 0.024(3) -0.004(3) -0.028(3)
C41 0.024(2) 0.032(2) 0.029(2) -0.0050(18) 0.0005(18) -0.0036(18)
C48 0.080(5) 0.058(4) 0.052(4) 0.013(3) 0.002(3) -0.005(3)
C49 0.085(5) 0.057(4) 0.074(5) 0.018(3) -0.006(4) -0.010(4)
C51 0.098(6) 0.076(5) 0.073(5) 0.003(4) -0.009(5) -0.003(4)
C52 0.099(6) 0.070(5) 0.106(7) -0.006(5) -0.024(5) 0.010(5)
C53 0.116(7) 0.083(6) 0.063(5) -0.007(4) -0.012(5) 0.011(5)
C54 0.072(4) 0.067(4) 0.065(4) -0.012(4) 0.011(4) 0.014(4)
C078 0.091(6) 0.066(5) 0.096(6) -0.010(4) 0.019(5) 0.019(4)
C084 0.097(6) 0.098(6) 0.062(5) 0.006(4) 0.008(4) -0.009(5)
N3 0.0239(18) 0.0217(17) 0.0240(18) 0.0011(14) 0.0085(15) -0.0009(14)
N2 0.037(2) 0.0265(19) 0.0244(19) 0.0048(15) 0.0139(16) 0.0103(16)
N1 0.040(2) 0.0215(18) 0.0258(19) -0.0019(14) 0.0073(16) 0.0059(16)
N5 0.039(2) 0.031(2) 0.036(2) -0.0010(17) -0.0055(18) -0.0008(17)
N4 0.0184(16) 0.0205(16) 0.0162(16) -0.0002(13) 0.0010(13) 0.0003(13)
N6 0.0200(16) 0.0192(16) 0.0194(17) -0.0002(13) -0.0001(14) -0.0032(13)
N7 0.0199(16) 0.0208(17) 0.0156(16) 0.0001(13) 0.0016(13) -0.0012(13)
N8 0.0227(17) 0.0212(17) 0.0196(17) 0.0052(13) 0.0054(14) 0.0019(14)
N9 0.0218(17) 0.0222(17) 0.0188(17) 0.0033(13) 0.0045(14) 0.0011(14)
N10 0.0246(19) 0.030(2) 0.028(2) 0.0079(15) -0.0027(15) -0.0091(15)
N13 0.045(3) 0.046(3) 0.043(3) 0.001(2) -0.002(2) 0.000(2)
N14 0.048(3) 0.052(3) 0.036(2) 0.000(2) 0.011(2) 0.013(2)
N15 0.081(4) 0.067(4) 0.069(4) 0.009(3) -0.021(3) 0.000(3)
O2 0.0360(19) 0.0382(19) 0.058(2) -0.0075(17) 0.0212(17) -0.0143(16)
O1 0.090(3) 0.045(2) 0.055(3) -0.0228(19) 0.036(2) 0.003(2)
O3 0.0295(16) 0.0260(16) 0.0297(16) 0.0028(12) -0.0008(13) 0.0096(13)
O4 0.0333(18) 0.0370(19) 0.051(2) 0.0250(16) 0.0159(16) 0.0039(14)
O7 0.0237(14) 0.0175(14) 0.0184(14) -0.0003(11) 0.0019(11) -0.0031(11)
O9 0.110(4) 0.089(4) 0.068(3) 0.034(3) 0.046(3) 0.056(3)
O10 0.110(5) 0.107(5) 0.080(4) -0.004(3) 0.012(3) -0.008(4)
S2 0.0227(5) 0.0317(6) 0.0357(6) -0.0082(5) 0.0052(5) -0.0090(4)
S1 0.0772(10) 0.0215(6) 0.0421(7) -0.0068(5) -0.0020(7) 0.0054(6)
S3 0.0307(6) 0.0299(6) 0.0289(6) 0.0158(4) 0.0105(5) 0.0068(4)
S4 0.0415(6) 0.0188(5) 0.0246(6) 0.0012(4) -0.0095(5) -0.0016(4)
Zn2 0.0175(2) 0.0190(2) 0.0166(2) 0.00002(17) 0.00222(18) -0.00112(17)
Zn1 0.0257(3) 0.0206(2) 0.0175(3) 0.00422(17) 0.00717(19) 0.00478(18)
Na 0.0343(10) 0.0731(15) 0.0402(11) 0.0334(10) 0.0153(9) 0.0264(10)
C50 0.073(5) 0.059(4) 0.076(5) 0.013(4) 0.002(4) -0.001(4)
O8 0.126(7) 0.178(9) 0.151(8) 0.038(7) -0.017(6) -0.007(6)
C62 0.0421(18) 0.092(3) 0.0499(19) -0.0030(19) 0.0140(15) -0.001(2)
N11A 0.0421(18) 0.092(3) 0.0499(19) -0.0030(19) 0.0140(15) -0.001(2)
C61A 0.0421(18) 0.092(3) 0.0499(19) -0.0030(19) 0.0140(15) -0.001(2)
O5A 0.0421(18) 0.092(3) 0.0499(19) -0.0030(19) 0.0140(15) -0.001(2)
C60A 0.0421(18) 0.092(3) 0.0499(19) -0.0030(19) 0.0140(15) -0.001(2)
C60 0.0421(18) 0.092(3) 0.0499(19) -0.0030(19) 0.0140(15) -0.001(2)
C62B 0.0421(18) 0.092(3) 0.0499(19) -0.0030(19) 0.0140(15) -0.001(2)
N11B 0.0421(18) 0.092(3) 0.0499(19) -0.0030(19) 0.0140(15) -0.001(2)
C61B 0.0421(18) 0.092(3) 0.0499(19) -0.0030(19) 0.0140(15) -0.001(2)
O5B 0.0421(18) 0.092(3) 0.0499(19) -0.0030(19) 0.0140(15) -0.001(2)
O6A 0.097(3) 0.063(2) 0.056(2) -0.0122(18) -0.031(2) 0.029(2)
C63A 0.097(3) 0.063(2) 0.056(2) -0.0122(18) -0.031(2) 0.029(2)
N14A 0.097(3) 0.063(2) 0.056(2) -0.0122(18) -0.031(2) 0.029(2)
C65A 0.097(3) 0.063(2) 0.056(2) -0.0122(18) -0.031(2) 0.029(2)
C64A 0.097(3) 0.063(2) 0.056(2) -0.0122(18) -0.031(2) 0.029(2)
N14B 0.097(3) 0.063(2) 0.056(2) -0.0122(18) -0.031(2) 0.029(2)
O6B 0.097(3) 0.063(2) 0.056(2) -0.0122(18) -0.031(2) 0.029(2)
C64B 0.097(3) 0.063(2) 0.056(2) -0.0122(18) -0.031(2) 0.029(2)
C65B 0.097(3) 0.063(2) 0.056(2) -0.0122(18) -0.031(2) 0.029(2)
C63B 0.097(3) 0.063(2) 0.056(2) -0.0122(18) -0.031(2) 0.029(2)

loop_
_atom_type_symbol
_atom_type_description
_atom_type_scat_dispersion_real
_atom_type_scat_dispersion_imag
_atom_type_scat_source
C C 0.0033 0.0016 'International Tables Vol C Tables 4.2.6.8 and 6.1.1.4'
H H 0.0000 0.0000 'International Tables Vol C Tables 4.2.6.8 and 6.1.1.4'
N N 0.0061 0.0033 'International Tables Vol C Tables 4.2.6.8 and 6.1.1.4'
O O 0.0106 0.0060 'International Tables Vol C Tables 4.2.6.8 and 6.1.1.4'
S S 0.1246 0.1234 'International Tables Vol C Tables 4.2.6.8 and 6.1.1.4'
Zn Zn 0.2839 1.4301 'International Tables Vol C Tables 4.2.6.8 and 6.1.1.4'
Na Na 0.0362 0.0249 'International Tables Vol C Tables 4.2.6.8 and 6.1.1.4'

loop_
_geom_angle_atom_site_label_1
_geom_angle_atom_site_label_2
_geom_angle_atom_site_label_3
_geom_angle
_geom_angle_site_symmetry_1
_geom_angle_site_symmetry_3
N2 C1 C2 121.3(4) . .
N2 C1 C14 114.6(4) . .
C2 C1 C14 124.1(4) . .
C1 C2 C3 118.7(5) . .
C4 C3 C2 119.8(5) . .
C3 C4 C5 119.1(5) . .
N2 C5 C4 120.8(5) . .
N2 C5 C6 114.4(4) . .
C4 C5 C6 124.8(4) . .
O1 C6 N1 127.9(5) . .
O1 C6 C5 119.9(4) . .
N1 C6 C5 112.2(4) . .
N5 C7 N1 120.4(4) . .
N5 C7 S1 115.8(4) . .
N1 C7 S1 123.8(3) . .
N5 C8 C9 124.6(5) . .
N5 C8 C13 115.1(5) . .
C9 C8 C13 120.3(5) . .
C10 C9 C8 117.9(6) . .
C11 C10 C9 121.2(7) . .
C10 C11 C12 121.7(6) . .
C11 C12 C13 118.2(6) . .
C12 C13 C8 120.8(6) . .
C12 C13 S1 129.0(5) . .
C8 C13 S1 110.3(4) . .
O2 C14 N3 127.2(4) . .
O2 C14 C1 119.2(4) . .
N3 C14 C1 113.7(4) . .
N4 C15 N3 121.8(4) . .
N4 C15 S2 114.1(3) . .
N3 C15 S2 124.1(3) . .
C17 C16 N4 125.9(4) . .
C17 C16 C41 119.5(4) . .
N4 C16 C41 114.6(4) . .
C18 C17 C16 118.8(4) . .
C17 C18 C19 121.4(4) . .
C20 C19 C18 120.6(4) . .
C19 C20 C41 118.1(4) . .
N7 C21 C22 121.4(4) . .
N7 C21 C34 115.2(3) . .
C22 C21 C34 123.4(4) . .
C23 C22 C21 118.9(4) . .
C22 C23 C24 119.6(4) . .
C25 C24 C23 118.3(4) . .
N7 C25 C24 121.5(4) . .
N7 C25 C26 115.8(3) . .
C24 C25 C26 122.7(4) . .
O4 C26 N8 127.7(4) . .
O4 C26 C25 119.0(4) . .
N8 C26 C25 113.2(3) . .
N9 C27 N8 122.0(3) . .
N9 C27 S3 114.4(3) . .
N8 C27 S3 123.6(3) . .
C30 C28 C29 119.6(4) . .
C30 C28 N9 125.8(4) . .
C29 C28 N9 114.6(4) . .
C33 C29 C28 121.5(4) . .
C33 C29 S3 128.4(3) . .
C28 C29 S3 110.1(3) . .
C31 C30 C28 118.4(4) . .
C30 C31 C32 121.5(4) . .
C33 C32 C31 120.7(4) . .
C32 C33 C29 118.3(4) . .
O3 C34 N6 127.8(4) . .
O3 C34 C21 119.1(4) . .
N6 C34 C21 113.0(3) . .
N10 C35 N6 120.8(4) . .
N10 C35 S4 115.7(3) . .
N6 C35 S4 123.5(3) . .
C038 C36 C37 121.0(5) . .
C038 C36 S4 110.1(3) . .
C37 C36 S4 128.9(5) . .
C38 C37 C36 117.5(6) . .
C39 C38 C37 121.8(5) . .
C36 C038 N10 115.4(4) . .
C36 C038 C40 120.0(5) . .
N10 C038 C40 124.6(5) . .
C38 C39 C40 121.1(6) . .
C39 C40 C038 118.6(6) . .
C20 C41 C16 121.6(4) . .
C20 C41 S2 128.5(4) . .
C16 C41 S2 109.9(3) . .
O10 C51 N15 124.1(8) . .
O9 C54 N14 126.6(6) . .
C15 N3 C14 118.0(4) . .
C15 N3 Zn1 125.7(3) . .
C14 N3 Zn1 115.7(3) . .
C5 N2 C1 120.3(4) . .
C5 N2 Zn1 119.4(3) . .
C1 N2 Zn1 120.3(3) . .
C6 N1 C7 120.6(4) . .
C6 N1 Zn1 118.5(3) . .
C7 N1 Zn1 120.7(3) . .
C7 N5 C8 110.7(4) . .
C15 N4 C16 111.8(3) . .
C15 N4 Zn2 124.7(3) . .
C16 N4 Zn2 120.8(3) . .
C34 N6 C35 120.1(3) . .
C34 N6 Zn2 117.2(3) . .
C35 N6 Zn2 122.7(3) . .
C25 N7 C21 120.3(3) . .
C25 N7 Zn2 121.4(3) . .
C21 N7 Zn2 118.3(3) . .
C26 N8 C27 117.7(3) . .
C26 N8 Zn2 115.2(3) . .
C27 N8 Zn2 127.1(3) . .
C27 N9 C28 111.4(3) . .
C27 N9 Zn1 124.6(3) . .
C28 N9 Zn1 121.1(2) . .
C35 N10 C038 110.5(4) . .
C35 N10 Na 105.3(3) . .
C038 N10 Na 111.0(3) . .
C50 N13 C48 123.3(6) . .
C50 N13 C49 118.3(6) . .
C48 N13 C49 118.4(5) . .
C54 N14 C084 122.2(6) . .
C54 N14 C078 121.3(6) . .
C084 N14 C078 116.3(6) . .
C51 N15 C53 122.6(7) . .
C51 N15 C52 119.4(7) . .
C53 N15 C52 118.0(7) . .
C34 O3 Na 156.4(3) . 3_656
Zn2 O7 Zn1 104.02(13) . .
Zn2 O7 Na 118.09(14) . .
Zn1 O7 Na 109.91(13) . .
C41 S2 C15 89.6(2) . .
C13 S1 C7 88.1(2) . .
C29 S3 C27 89.42(19) . .
C36 S4 C35 88.2(2) . .
O7 Zn2 N4 111.59(12) . .
O7 Zn2 N7 122.65(12) . .
N4 Zn2 N7 125.20(13) . .
O7 Zn2 N6 104.75(12) . .
N4 Zn2 N6 98.16(13) . .
N7 Zn2 N6 76.27(12) . .
O7 Zn2 N8 91.03(12) . .
N4 Zn2 N8 98.73(13) . .
N7 Zn2 N8 74.39(12) . .
N6 Zn2 N8 150.66(12) . .
O7 Zn2 Zn1 38.36(8) . .
N4 Zn2 Zn1 80.31(9) . .
N7 Zn2 Zn1 141.95(9) . .
N6 Zn2 Zn1 132.68(9) . .
N8 Zn2 Zn1 73.99(8) . .
O7 Zn2 Na 33.61(9) . .
N4 Zn2 Na 104.86(10) . .
N7 Zn2 Na 124.04(10) . .
N6 Zn2 Na 73.23(9) . .
N8 Zn2 Na 124.54(9) . .
Zn1 Zn2 Na 61.93(3) . .
O7 Zn1 N9 108.49(12) . .
O7 Zn1 N2 125.50(13) . .
N9 Zn1 N2 125.96(14) . .
O7 Zn1 N1 96.22(13) . .
N9 Zn1 N1 98.51(14) . .
N2 Zn1 N1 75.45(15) . .
O7 Zn1 N3 95.83(12) . .
N9 Zn1 N3 103.24(13) . .
N2 Zn1 N3 75.41(13) . .
N1 Zn1 N3 150.26(13) . .
O7 Zn1 Zn2 37.62(8) . .
N9 Zn1 Zn2 83.16(9) . .
N2 Zn1 Zn2 142.46(10) . .
N1 Zn1 Zn2 128.21(11) . .
N3 Zn1 Zn2 74.91(9) . .
O7 Zn1 Na 37.81(8) . .
N9 Zn1 Na 146.26(10) . .
N2 Zn1 Na 87.79(11) . .
N1 Zn1 Na 89.61(11) . .
N3 Zn1 Na 83.49(10) . .
Zn2 Zn1 Na 66.50(4) . .
O5A Na O3 117.6(2) . 3_656
O6B Na O7 99.4(5) . .
O5A Na O7 124.2(2) . .
O3 Na O7 118.20(13) 3_656 .
O6B Na O5B 84.6(7) . .
O3 Na O5B 113.3(3) 3_656 .
O7 Na O5B 125.7(3) . .
O5A Na O6A 89.1(4) . .
O3 Na O6A 88.2(2) 3_656 .
O7 Na O6A 90.6(2) . .
O6B Na N10 167.5(6) . .
O5A Na N10 101.7(3) . .
O3 Na N10 83.79(13) 3_656 .
O7 Na N10 86.25(12) . .
O5B Na N10 83.0(3) . .
O6A Na N10 168.7(3) . .
O6B Na C63B 17.8(8) . .
O3 Na C63B 91.4(5) 3_656 .
O7 Na C63B 93.6(6) . .
O5B Na C63B 101.6(7) . .
N10 Na C63B 174.4(6) . .
O6B Na Zn1 87.1(4) . .
O5A Na Zn1 91.9(2) . .
O3 Na Zn1 150.47(11) 3_656 .
O7 Na Zn1 32.27(7) . .
O5B Na Zn1 95.1(3) . .
O6A Na Zn1 91.1(2) . .
N10 Na Zn1 91.96(10) . .
C63B Na Zn1 90.9(5) . .
O6B Na Zn2 127.3(5) . .
O5A Na Zn2 134.1(2) . .
O3 Na Zn2 102.53(10) 3_656 .
O7 Na Zn2 28.31(7) . .
O5B Na Zn2 124.5(3) . .
O6A Na Zn2 114.8(2) . .
N10 Na Zn2 59.74(8) . .
C63B Na Zn2 118.9(6) . .
Zn1 Na Zn2 51.57(3) . .
O8 C50 N13 125.8(8) . .
C62 N11A C60A 133.8(12) . .
C62 N11A C61A 114.8(9) . .
C60A N11A C61A 111.2(10) . .
C60A O5A Na 174.3(15) . .
O5A C60A N11A 139(2) . .
N11B C60 O5B 123(3) . .
C60 N11B C61B 127(2) . .
C60 N11B C62B 118(2) . .
C61B N11B C62B 114.9(13) . .
C60 O5B Na 129.1(13) . .
C63A O6A Na 139.6(9) . .
O6A C63A N14A 125.7(13) . .
C63A N14A C65A 119.2(11) . .
C63A N14A C64A 120.9(11) . .
C65A N14A C64A 119.6(9) . .
C63B N14B C64B 123.6(17) . .
C63B N14B C65B 123.9(17) . .
C64B N14B C65B 112.4(18) . .
C63B O6B Na 130.3(19) . .
O6B C63B N14B 122(2) . .
O6B C63B Na 31.9(11) . .
N14B C63B Na 151.9(18) . .

loop_
_geom_bond_atom_site_label_1
_geom_bond_atom_site_label_2
_geom_bond_distance
_geom_bond_site_symmetry_2
C1 N2 1.347(6) .
C1 C2 1.376(6) .
C1 C14 1.502(6) .
C2 C3 1.386(8) .
C3 C4 1.378(8) .
C4 C5 1.385(7) .
C5 N2 1.344(6) .
C5 C6 1.509(7) .
C6 O1 1.238(6) .
C6 N1 1.341(6) .
C7 N5 1.313(6) .
C7 N1 1.352(6) .
C7 S1 1.769(5) .
C8 N5 1.377(6) .
C8 C9 1.395(8) .
C8 C13 1.408(8) .
C9 C10 1.390(9) .
C10 C11 1.378(11) .
C11 C12 1.379(11) .
C12 C13 1.385(8) .
C13 S1 1.737(7) .
C14 O2 1.229(6) .
C14 N3 1.363(5) .
C15 N4 1.321(5) .
C15 N3 1.349(5) .
C15 S2 1.765(4) .
C16 C17 1.388(6) .
C16 N4 1.394(5) .
C16 C41 1.402(6) .
C17 C18 1.380(6) .
C18 C19 1.393(7) .
C19 C20 1.377(7) .
C20 C41 1.392(6) .
C21 N7 1.339(5) .
C21 C22 1.382(6) .
C21 C34 1.506(5) .
C22 C23 1.376(6) .
C23 C24 1.398(7) .
C24 C25 1.381(6) .
C25 N7 1.337(5) .
C25 C26 1.511(6) .
C26 O4 1.234(5) .
C26 N8 1.352(5) .
C27 N9 1.319(5) .
C27 N8 1.356(5) .
C27 S3 1.766(4) .
C28 C30 1.398(6) .
C28 C29 1.399(6) .
C28 N9 1.399(5) .
C29 C33 1.392(6) .
C29 S3 1.736(4) .
C30 C31 1.380(6) .
C31 C32 1.393(7) .
C32 C33 1.375(7) .
C34 O3 1.242(5) .
C34 N6 1.336(5) .
C35 N10 1.297(6) .
C35 N6 1.373(5) .
C35 S4 1.773(4) .
C36 C038 1.391(7) .
C36 C37 1.406(7) .
C36 S4 1.737(5) .
C37 C38 1.381(9) .
C38 C39 1.377(10) .
C038 N10 1.392(6) .
C038 C40 1.401(7) .
C39 C40 1.379(8) .
C41 S2 1.739(4) .
C48 N13 1.414(8) .
C49 N13 1.431(8) .
C51 O10 1.241(10) .
C51 N15 1.340(10) .
C52 N15 1.460(10) .
C53 N15 1.459(10) .
C54 O9 1.226(8) .
C54 N14 1.326(8) .
C078 N14 1.424(8) .
C084 N14 1.422(8) .
N3 Zn1 2.195(3) .
N2 Zn1 2.069(4) .
N1 Zn1 2.134(4) .
N4 Zn2 2.043(3) .
N6 Zn2 2.140(3) .
N7 Zn2 2.067(3) .
N8 Zn2 2.270(3) .
N9 Zn1 2.054(3) .
N10 Na 2.774(5) .
N13 C50 1.330(9) .
O3 Na 2.239(3) 3_656
O7 Zn2 1.945(3) .
O7 Zn1 1.978(3) .
O7 Na 2.271(3) .
Zn2 Zn1 3.0916(9) .
Zn2 Na 3.619(2) .
Zn1 Na 3.482(2) .
Na O6B 2.011(15) .
Na O5A 2.226(7) .
Na O5B 2.394(11) .
Na O6A 2.445(8) .
Na C63B 2.90(2) .
C50 O8 1.137(10) .
C62 N11A 1.376(13) .
N11A C60A 1.42(2) .
N11A C61A 1.468(15) .
O5A C60A 1.016(14) .
C60 N11B 1.14(3) .
C60 O5B 1.46(3) .
C62B N11B 1.44(2) .
N11B C61B 1.37(2) .
O6A C63A 1.213(15) .
C63A N14A 1.334(12) .
N14A C65A 1.402(15) .
N14A C64A 1.449(14) .
N14B C63B 1.366(17) .
N14B C64B 1.47(2) .
N14B C65B 1.48(2) .
O6B C63B 1.16(3) .
